data_1516921
loop_
_publ_author_name
'Jun Chen'
'Guo-Ping Yang'
'Wen-Huan Huang'
'Ling-Yan Pang'
'Cui-Ping Zhang'
'Yao-Yu Wang'
'Qi-Zhen Shi'

_publ_section_title
;
 The nature of the metal ions influenced formation of coordination
 polymers based on asymmetric semi-rigid 3-(4-carboxyphenoxy)phthalic acid
 with N-heterocyclic ligands
;
_journal_name_full
;
Inorganica Chimica Acta
;
_journal_page_first 7
_journal_page_last 12
_journal_volume 400
_journal_year 2013
_chemical_formula_sum 'C28 H25 Cd N2 O9'
_chemical_formula_weight 645.90
_space_group_IT_number 15
_symmetry_cell_setting monoclinic
_symmetry_space_group_name_Hall '-C 2yc'
_symmetry_space_group_name_H-M 'C 1 2/c 1'
_atom_sites_solution_hydrogens geom
_atom_sites_solution_primary direct
_atom_sites_solution_secondary difmap
_cell_angle_alpha 90.00
_cell_angle_beta 108.410(3)
_cell_angle_gamma 90.00
_cell_formula_units_Z 8
_cell_length_a 26.164(4)
_cell_length_b 9.2330(15)
_cell_length_c 23.666(4)
_cell_measurement_temperature 296(2)
_cell_volume 5424.5(15)
_computing_structure_refinement 'SHELXL-97 (Sheldrick, 1997)'
_computing_structure_solution 'SHELXS-97 (Sheldrick, 1990)'
_diffrn_ambient_temperature 296(2)
_diffrn_measured_fraction_theta_full 0.999
_diffrn_measured_fraction_theta_max 0.999
_diffrn_radiation_monochromator graphite
_diffrn_radiation_source 'fine-focus sealed tube'
_diffrn_radiation_type MoK\a
_diffrn_radiation_wavelength 0.71073
_diffrn_reflns_av_R_equivalents 0.0659
_diffrn_reflns_av_sigmaI/netI 0.0782
_diffrn_reflns_limit_h_max 31
_diffrn_reflns_limit_h_min -30
_diffrn_reflns_limit_k_max 11
_diffrn_reflns_limit_k_min -9
_diffrn_reflns_limit_l_max 28
_diffrn_reflns_limit_l_min -27
_diffrn_reflns_number 13405
_diffrn_reflns_theta_full 25.10
_diffrn_reflns_theta_max 25.10
_diffrn_reflns_theta_min 1.64
_exptl_absorpt_coefficient_mu 0.863
_exptl_absorpt_correction_T_max 0.8362
_exptl_absorpt_correction_T_min 0.7474
_exptl_absorpt_correction_type multi-scan
_exptl_absorpt_process_details sadabs
_exptl_crystal_density_diffrn 1.582
_exptl_crystal_density_method 'not measured'
_exptl_crystal_F_000 2616
_exptl_crystal_size_max 0.30
_exptl_crystal_size_mid 0.22
_exptl_crystal_size_min 0.18
_refine_diff_density_max 1.295
_refine_diff_density_min -1.820
_refine_diff_density_rms 0.256
_refine_ls_extinction_method none
_refine_ls_goodness_of_fit_ref 1.078
_refine_ls_hydrogen_treatment constr
_refine_ls_matrix_type full
_refine_ls_number_parameters 362
_refine_ls_number_reflns 4829
_refine_ls_number_restraints 0
_refine_ls_restrained_S_all 1.078
_refine_ls_R_factor_all 0.1015
_refine_ls_R_factor_gt 0.0662
_refine_ls_shift/su_max 0.001
_refine_ls_shift/su_mean 0.000
_refine_ls_structure_factor_coef Fsqd
_refine_ls_weighting_details 'calc w=1/[\s^2^(Fo^2^)+(0.1000P)^2^+0.3031P] where P=(Fo^2^+2Fc^2^)/3'
_refine_ls_weighting_scheme calc
_refine_ls_wR_factor_gt 0.1560
_refine_ls_wR_factor_ref 0.1888
_reflns_number_gt 3201
_reflns_number_total 4829
_reflns_threshold_expression >2sigma(I)
_cod_data_source_file ICA-2013-400-7-12-1.cif
_cod_data_source_block Complex1
_cod_original_cell_volume 5424.3(15)
_cod_original_sg_symbol_H-M C2/c
_cod_database_code 1516921

loop_
_symmetry_equiv_pos_as_xyz
'x, y, z'
'-x, y, -z+1/2'
'x+1/2, y+1/2, z'
'-x+1/2, y+1/2, -z+1/2'
'-x, -y, -z'
'x, -y, z-1/2'
'-x+1/2, -y+1/2, -z'
'x+1/2, -y+1/2, z-1/2'

loop_
_atom_site_label
_atom_site_type_symbol
_atom_site_fract_x
_atom_site_fract_y
_atom_site_fract_z
_atom_site_U_iso_or_equiv
_atom_site_adp_type
_atom_site_occupancy
_atom_site_symmetry_multiplicity
_atom_site_calc_flag
_atom_site_refinement_flags
O3 O 0.2946(2) 0.7002(6) 0.7077(2) 0.0653(16) Uani 1 1 d .
O4 O 0.3028(3) 0.8607(6) 0.6424(2) 0.0673(16) Uani 1 1 d .
C13 C 0.2914(3) 0.7365(8) 0.6550(3) 0.0467(17) Uani 1 1 d .
C36 C -0.1065(5) -0.1114(13) 0.7395(5) 0.110(4) Uani 1 1 d .
H36 H -0.0948 -0.0409 0.7689 0.133 Uiso 1 1 calc R
C35 C -0.1176(5) -0.2049(12) 0.6451(4) 0.104(4) Uani 1 1 d .
H35 H -0.1123 -0.2012 0.6081 0.125 Uiso 1 1 calc R
C33 C -0.1295(5) -0.2364(11) 0.7514(5) 0.098(4) Uani 1 1 d .
H33 H -0.1318 -0.2471 0.7896 0.118 Uiso 1 1 calc R
C34 C -0.1424(4) -0.3238(10) 0.6600(4) 0.079(3) Uani 1 1 d .
H34 H -0.1554 -0.3950 0.6313 0.094 Uiso 1 1 calc R
N2 N -0.1487(2) -0.3429(7) 0.7133(3) 0.0517(16) Uani 1 1 d .
Cd1 Cd 0.18491(2) 0.45037(5) 0.75964(2) 0.0412(2) Uani 1 1 d .
O5 O 0.2722(2) 0.5716(5) 0.8033(2) 0.0513(13) Uani 1 1 d .
O2 O 0.1847(2) 0.5828(6) 0.6676(2) 0.0569(14) Uani 1 1 d .
C3 C 0.2720(3) 0.6287(7) 0.6057(3) 0.0408(16) Uani 1 1 d .
O8 O 0.1916(2) 0.2976(5) 0.5635(2) 0.0528(13) Uani 1 1 d .
C8 C 0.2715(3) 0.5484(8) 0.5076(3) 0.052(2) Uani 1 1 d .
H8 H 0.2825 0.5615 0.4743 0.062 Uiso 1 1 calc R
C9 C 0.2385(3) 0.5105(8) 0.6081(3) 0.0405(16) Uani 1 1 d .
C10 C 0.2167(3) 0.4909(8) 0.6594(3) 0.0444(17) Uani 1 1 d .
C11 C 0.2392(3) 0.4341(8) 0.5104(3) 0.053(2) Uani 1 1 d .
H11 H 0.2283 0.3685 0.4791 0.064 Uiso 1 1 calc R
O1 O 0.2307(2) 0.3810(6) 0.6925(2) 0.0566(14) Uani 1 1 d .
C14 C 0.2226(3) 0.4162(7) 0.5600(3) 0.0423(17) Uani 1 1 d .
O6 O -0.0522(2) 0.1479(7) 0.4340(4) 0.091(2) Uani 1 1 d .
H6 H -0.0847 0.1546 0.4170 0.136 Uiso 1 1 calc R
C16 C 0.1378(3) 0.2975(8) 0.5303(3) 0.0504(19) Uani 1 1 d .
C17 C 0.2878(3) 0.6447(8) 0.5549(3) 0.0479(18) Uani 1 1 d .
H17 H 0.3100 0.7220 0.5528 0.057 Uiso 1 1 calc R
N1 N 0.0982(2) 0.3666(7) 0.7068(3) 0.0481(15) Uani 1 1 d .
C19 C 0.1118(3) 0.1679(8) 0.5253(3) 0.056(2) Uani 1 1 d .
H19 H 0.1305 0.0851 0.5426 0.068 Uiso 1 1 calc R
C20 C -0.0294(3) 0.2731(10) 0.4332(4) 0.067(2) Uani 1 1 d .
C21 C 0.0436(3) 0.2008(10) 0.6373(4) 0.070(3) Uani 1 1 d .
H21 H 0.0421 0.1191 0.6139 0.085 Uiso 1 1 calc R
C22 C -0.0028(3) 0.2667(9) 0.6366(3) 0.054(2) Uani 1 1 d .
C23 C 0.0285(3) 0.2809(8) 0.4681(3) 0.054(2) Uani 1 1 d .
C24 C -0.0571(3) 0.2155(9) 0.5980(4) 0.072(3) Uani 1 1 d .
H24A H -0.0840 0.2855 0.6003 0.086 Uiso 1 1 calc R
H24B H -0.0572 0.2124 0.5570 0.086 Uiso 1 1 calc R
C25 C 0.0570(3) 0.1602(9) 0.4942(4) 0.061(2) Uani 1 1 d .
H25 H 0.0393 0.0717 0.4910 0.073 Uiso 1 1 calc R
O7 O -0.0546(3) 0.3756(9) 0.4069(4) 0.122(3) Uani 1 1 d .
C28 C -0.0730(4) 0.0701(11) 0.6144(5) 0.089(3) Uani 1 1 d .
H28 H -0.0785 -0.0078 0.5882 0.107 Uiso 1 1 calc R
C29 C 0.1100(4) 0.4208(9) 0.5047(4) 0.069(3) Uani 1 1 d .
H29 H 0.1276 0.5095 0.5087 0.083 Uiso 1 1 calc R
C30 C 0.0560(4) 0.4107(9) 0.4732(4) 0.076(3) Uani 1 1 d .
H30 H 0.0376 0.4930 0.4549 0.091 Uiso 1 1 calc R
C31 C 0.0925(3) 0.2518(10) 0.6717(4) 0.068(2) Uani 1 1 d .
H31 H 0.1234 0.2037 0.6704 0.081 Uiso 1 1 calc R
C40 C -0.1005(4) -0.0899(11) 0.6847(4) 0.084(3) Uani 1 1 d .
C39 C -0.0791(5) 0.0561(12) 0.6707(5) 0.099(4) Uani 1 1 d .
H39A H -0.1034 0.1315 0.6750 0.119 Uiso 1 1 calc R
H39B H -0.0445 0.0738 0.7003 0.119 Uiso 1 1 calc R
C38 C 0.0530(4) 0.4338(12) 0.7048(5) 0.092(4) Uani 1 1 d .
H38 H 0.0553 0.5181 0.7270 0.110 Uiso 1 1 calc R
C37 C 0.0027(4) 0.3852(13) 0.6715(5) 0.100(4) Uani 1 1 d .
H37 H -0.0278 0.4346 0.6731 0.120 Uiso 1 1 calc R
O9 O 0.8421(2) 0.1489(6) 0.3845(3) 0.0760(18) Uani 1 1 d .
H156 H 0.8267 0.2282 0.3695 0.114 Uiso 1 1 d R
H161 H 0.2683 0.6671 0.8105 0.114 Uiso 1 1 d R
H160 H 0.2806 0.5904 0.7849 0.114 Uiso 1 1 d R
H86 H 0.8240 0.0762 0.3753 0.114 Uiso 1 1 d R

loop_
_atom_site_aniso_label
_atom_site_aniso_U_11
_atom_site_aniso_U_22
_atom_site_aniso_U_33
_atom_site_aniso_U_23
_atom_site_aniso_U_13
_atom_site_aniso_U_12
O3 0.089(4) 0.072(4) 0.041(3) -0.016(3) 0.029(3) -0.026(3)
O4 0.103(5) 0.049(3) 0.043(3) -0.011(3) 0.014(3) -0.015(3)
C13 0.049(4) 0.055(5) 0.037(4) -0.007(3) 0.015(3) -0.004(4)
C36 0.184(13) 0.095(8) 0.064(7) -0.019(6) 0.054(8) -0.072(8)
C35 0.155(11) 0.115(8) 0.037(5) -0.002(5) 0.024(6) -0.070(8)
C33 0.150(10) 0.096(8) 0.065(7) -0.023(6) 0.058(7) -0.055(8)
C34 0.111(8) 0.070(6) 0.051(5) -0.008(4) 0.021(5) -0.034(6)
N2 0.059(4) 0.059(4) 0.037(4) -0.003(3) 0.016(3) -0.015(3)
Cd1 0.0442(3) 0.0444(3) 0.0341(3) 0.0016(2) 0.0111(2) 0.0015(2)
O5 0.059(3) 0.051(3) 0.042(3) 0.000(2) 0.013(3) -0.004(2)
O2 0.060(3) 0.066(3) 0.052(3) 0.005(3) 0.029(3) 0.007(3)
C3 0.044(4) 0.044(4) 0.030(4) 0.001(3) 0.007(3) 0.001(3)
O8 0.060(3) 0.044(3) 0.042(3) -0.002(2) -0.001(3) -0.007(2)
C8 0.072(5) 0.056(5) 0.032(4) 0.003(3) 0.022(4) 0.014(4)
C9 0.040(4) 0.044(4) 0.036(4) 0.003(3) 0.010(3) 0.007(3)
C10 0.048(4) 0.045(4) 0.039(4) -0.005(3) 0.011(3) -0.010(4)
C11 0.067(5) 0.052(5) 0.039(4) -0.004(3) 0.013(4) 0.010(4)
O1 0.075(4) 0.053(3) 0.042(3) 0.008(2) 0.020(3) 0.000(3)
C14 0.050(4) 0.037(4) 0.033(4) -0.002(3) 0.003(3) -0.001(3)
O6 0.054(4) 0.078(4) 0.120(6) 0.025(4) -0.003(4) -0.015(3)
C16 0.060(5) 0.057(5) 0.033(4) -0.005(3) 0.013(4) 0.000(4)
C17 0.052(4) 0.048(4) 0.046(4) 0.001(3) 0.018(4) -0.002(4)
N1 0.047(4) 0.054(4) 0.045(4) 0.003(3) 0.017(3) -0.002(3)
C19 0.059(5) 0.049(5) 0.054(5) 0.002(4) 0.008(4) -0.006(4)
C20 0.056(5) 0.072(6) 0.062(6) 0.010(5) 0.002(4) -0.007(5)
C21 0.061(6) 0.068(6) 0.082(7) -0.019(5) 0.022(5) -0.018(5)
C22 0.051(5) 0.061(5) 0.046(5) 0.006(4) 0.010(4) -0.006(4)
C23 0.060(5) 0.052(5) 0.049(5) 0.002(4) 0.015(4) -0.003(4)
C24 0.046(5) 0.070(6) 0.081(6) 0.014(5) -0.006(4) -0.015(4)
C25 0.068(5) 0.053(5) 0.060(5) 0.002(4) 0.020(4) -0.017(4)
O7 0.077(5) 0.086(5) 0.161(8) 0.038(5) -0.021(5) -0.006(4)
C28 0.074(7) 0.090(8) 0.087(8) 0.018(6) 0.001(6) -0.039(6)
C29 0.069(6) 0.049(5) 0.074(6) -0.008(4) -0.001(5) -0.001(4)
C30 0.071(6) 0.054(5) 0.081(7) 0.016(5) -0.007(5) -0.004(5)
C31 0.052(5) 0.069(6) 0.084(7) -0.004(5) 0.024(5) 0.006(4)
C40 0.094(7) 0.098(7) 0.043(5) 0.006(5) 0.000(5) -0.052(6)
C39 0.087(8) 0.135(11) 0.073(7) -0.021(7) 0.021(6) -0.056(7)
C38 0.056(6) 0.112(9) 0.107(9) -0.052(7) 0.027(6) -0.008(6)
C37 0.044(5) 0.117(8) 0.127(10) -0.049(8) 0.011(6) -0.002(6)
O9 0.057(3) 0.073(4) 0.084(4) 0.022(3) 0.002(3) -0.003(3)

loop_
_atom_type_symbol
_atom_type_description
_atom_type_scat_dispersion_real
_atom_type_scat_dispersion_imag
_atom_type_scat_source
C C 0.0033 0.0016 'International Tables Vol C Tables 4.2.6.8 and 6.1.1.4'
H H 0.0000 0.0000 'International Tables Vol C Tables 4.2.6.8 and 6.1.1.4'
N N 0.0061 0.0033 'International Tables Vol C Tables 4.2.6.8 and 6.1.1.4'
O O 0.0106 0.0060 'International Tables Vol C Tables 4.2.6.8 and 6.1.1.4'
Cd Cd -0.8075 1.2024 'International Tables Vol C Tables 4.2.6.8 and 6.1.1.4'

loop_
_geom_angle_atom_site_label_1
_geom_angle_atom_site_label_2
_geom_angle_atom_site_label_3
_geom_angle
_geom_angle_site_symmetry_1
_geom_angle_site_symmetry_3
C13 O3 Cd1 90.1(4) . 4_556
C13 O4 Cd1 93.1(4) . 4_556
O4 C13 O3 122.2(7) . .
O4 C13 C3 118.2(6) . .
O3 C13 C3 119.5(7) . .
O4 C13 Cd1 60.0(4) . 4_556
O3 C13 Cd1 62.5(4) . 4_556
C3 C13 Cd1 173.0(5) . 4_556
C40 C36 C33 120.4(10) . .
C40 C36 H36 119.8 . .
C33 C36 H36 119.8 . .
C34 C35 C40 120.9(9) . .
C34 C35 H35 119.6 . .
C40 C35 H35 119.6 . .
N2 C33 C36 125.7(9) . .
N2 C33 H33 117.2 . .
C36 C33 H33 117.2 . .
N2 C34 C35 123.8(8) . .
N2 C34 H34 118.1 . .
C35 C34 H34 118.1 . .
C33 N2 C34 114.3(7) . .
C33 N2 Cd1 121.8(6) . 2_546
C34 N2 Cd1 123.8(5) . 2_546
N2 Cd1 N1 90.5(2) 2_566 .
N2 Cd1 O1 138.6(2) 2_566 .
N1 Cd1 O1 99.3(2) . .
N2 Cd1 O4 87.6(2) 2_566 4_546
N1 Cd1 O4 102.4(2) . 4_546
O1 Cd1 O4 128.24(19) . 4_546
N2 Cd1 O3 139.7(2) 2_566 4_546
N1 Cd1 O3 86.3(2) . 4_546
O1 Cd1 O3 81.32(18) . 4_546
O4 Cd1 O3 54.23(18) 4_546 4_546
N2 Cd1 O5 85.1(2) 2_566 .
N1 Cd1 O5 170.53(19) . .
O1 Cd1 O5 78.73(18) . .
O4 Cd1 O5 85.88(19) 4_546 .
O3 Cd1 O5 102.47(18) 4_546 .
N2 Cd1 O2 87.09(19) 2_566 .
N1 Cd1 O2 87.77(19) . .
O1 Cd1 O2 53.62(17) . .
O4 Cd1 O2 168.6(2) 4_546 .
O3 Cd1 O2 132.78(18) 4_546 .
O5 Cd1 O2 83.63(17) . .
N2 Cd1 C13 114.0(2) 2_566 4_546
N1 Cd1 C13 96.3(2) . 4_546
O1 Cd1 C13 104.8(2) . 4_546
O4 Cd1 C13 26.87(19) 4_546 4_546
O3 Cd1 C13 27.44(19) 4_546 4_546
O5 Cd1 C13 93.13(19) . 4_546
O2 Cd1 C13 158.4(2) . 4_546
Cd1 O5 H161 112.0 . .
Cd1 O5 H160 110.4 . .
H161 O5 H160 86.7 . .
C10 O2 Cd1 89.2(4) . .
C17 C3 C9 118.2(6) . .
C17 C3 C13 118.8(6) . .
C9 C3 C13 123.0(6) . .
C16 O8 C14 118.6(5) . .
C11 C8 C17 119.6(7) . .
C11 C8 H8 120.2 . .
C17 C8 H8 120.2 . .
C14 C9 C3 118.7(6) . .
C14 C9 C10 119.6(6) . .
C3 C9 C10 121.6(6) . .
O2 C10 O1 121.7(7) . .
O2 C10 C9 119.2(7) . .
O1 C10 C9 119.2(7) . .
C8 C11 C14 119.8(7) . .
C8 C11 H11 120.1 . .
C14 C11 H11 120.1 . .
C10 O1 Cd1 95.3(5) . .
O8 C14 C11 119.5(6) . .
O8 C14 C9 118.5(6) . .
C11 C14 C9 121.8(7) . .
C20 O6 H6 109.5 . .
C19 C16 O8 116.2(7) . .
C19 C16 C29 120.4(7) . .
O8 C16 C29 123.4(7) . .
C8 C17 C3 121.8(7) . .
C8 C17 H17 119.1 . .
C3 C17 H17 119.1 . .
C38 N1 C31 115.5(7) . .
C38 N1 Cd1 124.5(6) . .
C31 N1 Cd1 119.7(5) . .
C16 C19 C25 119.5(7) . .
C16 C19 H19 120.2 . .
C25 C19 H19 120.2 . .
O7 C20 O6 121.8(8) . .
O7 C20 C23 123.0(8) . .
O6 C20 C23 115.3(7) . .
C22 C21 C31 121.4(8) . .
C22 C21 H21 119.3 . .
C31 C21 H21 119.3 . .
C37 C22 C21 115.7(8) . .
C37 C22 C24 121.6(8) . .
C21 C22 C24 122.6(8) . .
C25 C23 C30 118.0(7) . .
C25 C23 C20 121.7(7) . .
C30 C23 C20 120.2(7) . .
C28 C24 C22 114.4(7) . .
C28 C24 H24A 108.7 . .
C22 C24 H24A 108.7 . .
C28 C24 H24B 108.7 . .
C22 C24 H24B 108.7 . .
H24A C24 H24B 107.6 . .
C23 C25 C19 121.3(7) . .
C23 C25 H25 119.4 . .
C19 C25 H25 119.4 . .
C39 C28 C24 117.1(10) . .
C39 C28 H28 121.4 . .
C24 C28 H28 121.4 . .
C30 C29 C16 119.2(8) . .
C30 C29 H29 120.4 . .
C16 C29 H29 120.4 . .
C29 C30 C23 121.5(8) . .
C29 C30 H30 119.3 . .
C23 C30 H30 119.3 . .
N1 C31 C21 123.2(8) . .
N1 C31 H31 118.4 . .
C21 C31 H31 118.4 . .
C36 C40 C35 114.7(9) . .
C36 C40 C39 119.4(9) . .
C35 C40 C39 125.8(9) . .
C28 C39 C40 116.6(9) . .
C28 C39 H39A 108.1 . .
C40 C39 H39A 108.1 . .
C28 C39 H39B 108.1 . .
C40 C39 H39B 108.1 . .
H39A C39 H39B 107.3 . .
N1 C38 C37 123.3(9) . .
N1 C38 H38 118.3 . .
C37 C38 H38 118.3 . .
C22 C37 C38 120.8(9) . .
C22 C37 H37 119.6 . .
C38 C37 H37 119.6 . .
H156 O9 H86 115.8 . .

loop_
_geom_bond_atom_site_label_1
_geom_bond_atom_site_label_2
_geom_bond_distance
_geom_bond_site_symmetry_2
O3 C13 1.268(9) .
O3 Cd1 2.441(5) 4_556
O4 C13 1.245(9) .
O4 Cd1 2.386(5) 4_556
C13 C3 1.496(9) .
C13 Cd1 2.751(7) 4_556
C36 C40 1.368(13) .
C36 C33 1.372(13) .
C36 H36 0.9300 .
C35 C34 1.376(12) .
C35 C40 1.394(13) .
C35 H35 0.9300 .
C33 N2 1.322(10) .
C33 H33 0.9300 .
C34 N2 1.336(10) .
C34 H34 0.9300 .
N2 Cd1 2.309(6) 2_546
Cd1 N2 2.309(6) 2_566
Cd1 N1 2.348(6) .
Cd1 O1 2.359(5) .
Cd1 O4 2.386(5) 4_546
Cd1 O3 2.441(5) 4_546
Cd1 O5 2.459(5) .
Cd1 O2 2.497(5) .
Cd1 C13 2.751(7) 4_546
O5 H161 0.9111 .
O5 H160 0.5718 .
O2 C10 1.249(9) .
C3 C17 1.397(10) .
C3 C9 1.412(10) .
O8 C16 1.380(9) .
O8 C14 1.381(8) .
C8 C11 1.368(10) .
C8 C17 1.387(10) .
C8 H8 0.9300 .
C9 C14 1.388(10) .
C9 C10 1.505(10) .
C10 O1 1.264(9) .
C11 C14 1.383(10) .
C11 H11 0.9300 .
O6 C20 1.303(10) .
O6 H6 0.8200 .
C16 C19 1.363(10) .
C16 C29 1.382(11) .
C17 H17 0.9300 .
N1 C38 1.324(11) .
N1 C31 1.326(10) .
C19 C25 1.390(10) .
C19 H19 0.9300 .
C20 O7 1.207(10) .
C20 C23 1.481(11) .
C21 C22 1.353(12) .
C21 C31 1.365(11) .
C21 H21 0.9300 .
C22 C37 1.351(13) .
C22 C24 1.502(11) .
C23 C25 1.374(11) .
C23 C30 1.383(11) .
C24 C28 1.491(12) .
C24 H24A 0.9700 .
C24 H24B 0.9700 .
C25 H25 0.9300 .
C28 C39 1.398(15) .
C28 H28 0.9300 .
C29 C30 1.378(12) .
C29 H29 0.9300 .
C30 H30 0.9300 .
C31 H31 0.9300 .
C40 C39 1.536(13) .
C39 H39A 0.9700 .
C39 H39B 0.9700 .
C38 C37 1.378(13) .
C38 H38 0.9300 .
C37 H37 0.9300 .
O9 H156 0.8569 .
O9 H86 0.8114 .

loop_
_geom_torsion_atom_site_label_1
_geom_torsion_atom_site_label_2
_geom_torsion_atom_site_label_3
_geom_torsion_atom_site_label_4
_geom_torsion
_geom_torsion_site_symmetry_1
_geom_torsion_site_symmetry_4
Cd1 O4 C13 O3 -6.1(8) 4_556 .
Cd1 O4 C13 C3 172.3(6) 4_556 .
Cd1 O3 C13 O4 6.0(8) 4_556 .
Cd1 O3 C13 C3 -172.4(6) 4_556 .
C40 C36 C33 N2 -2(2) . .
C40 C35 C34 N2 -4.4(19) . .
C36 C33 N2 C34 2.5(18) . .
C36 C33 N2 Cd1 178.7(11) . 2_546
C35 C34 N2 C33 0.5(15) . .
C35 C34 N2 Cd1 -175.6(9) . 2_546
N2 Cd1 O2 C10 163.5(4) 2_566 .
N1 Cd1 O2 C10 -106.0(4) . .
O1 Cd1 O2 C10 -2.6(4) . .
O4 Cd1 O2 C10 101.0(10) 4_546 .
O3 Cd1 O2 C10 -23.1(5) 4_546 .
O5 Cd1 O2 C10 78.0(4) . .
C13 Cd1 O2 C10 -4.4(8) 4_546 .
O4 C13 C3 C17 26.6(10) . .
O3 C13 C3 C17 -154.9(7) . .
Cd1 C13 C3 C17 100(4) 4_556 .
O4 C13 C3 C9 -153.9(7) . .
O3 C13 C3 C9 24.6(11) . .
Cd1 C13 C3 C9 -81(4) 4_556 .
C17 C3 C9 C14 -0.5(10) . .
C13 C3 C9 C14 -180.0(7) . .
C17 C3 C9 C10 -176.0(7) . .
C13 C3 C9 C10 4.5(10) . .
Cd1 O2 C10 O1 4.7(7) . .
Cd1 O2 C10 C9 -176.2(6) . .
C14 C9 C10 O2 -110.9(8) . .
C3 C9 C10 O2 64.6(9) . .
C14 C9 C10 O1 68.2(9) . .
C3 C9 C10 O1 -116.3(8) . .
C17 C8 C11 C14 0.6(11) . .
O2 C10 O1 Cd1 -5.0(7) . .
C9 C10 O1 Cd1 175.9(5) . .
N2 Cd1 O1 C10 -18.6(6) 2_566 .
N1 Cd1 O1 C10 82.8(4) . .
O4 Cd1 O1 C10 -163.2(4) 4_546 .
O3 Cd1 O1 C10 167.6(4) 4_546 .
O5 Cd1 O1 C10 -87.7(4) . .
O2 Cd1 O1 C10 2.6(4) . .
C13 Cd1 O1 C10 -178.0(4) 4_546 .
C16 O8 C14 C11 -76.1(9) . .
C16 O8 C14 C9 107.1(7) . .
C8 C11 C14 O8 -177.6(6) . .
C8 C11 C14 C9 -0.9(11) . .
C3 C9 C14 O8 177.5(6) . .
C10 C9 C14 O8 -6.9(10) . .
C3 C9 C14 C11 0.9(11) . .
C10 C9 C14 C11 176.5(7) . .
C14 O8 C16 C19 166.6(7) . .
C14 O8 C16 C29 -15.7(11) . .
C11 C8 C17 C3 -0.2(11) . .
C9 C3 C17 C8 0.2(11) . .
C13 C3 C17 C8 179.7(7) . .
N2 Cd1 N1 C38 -3.4(8) 2_566 .
O1 Cd1 N1 C38 -143.0(8) . .
O4 Cd1 N1 C38 84.3(8) 4_546 .
O3 Cd1 N1 C38 136.5(8) 4_546 .
O5 Cd1 N1 C38 -65.6(15) . .
O2 Cd1 N1 C38 -90.4(8) . .
C13 Cd1 N1 C38 110.9(8) 4_546 .
N2 Cd1 N1 C31 170.1(6) 2_566 .
O1 Cd1 N1 C31 30.5(6) . .
O4 Cd1 N1 C31 -102.2(6) 4_546 .
O3 Cd1 N1 C31 -50.1(6) 4_546 .
O5 Cd1 N1 C31 107.8(12) . .
O2 Cd1 N1 C31 83.0(6) . .
C13 Cd1 N1 C31 -75.7(6) 4_546 .
O8 C16 C19 C25 177.8(7) . .
C29 C16 C19 C25 0.1(12) . .
C31 C21 C22 C37 0.4(14) . .
C31 C21 C22 C24 178.3(9) . .
O7 C20 C23 C25 -175.5(10) . .
O6 C20 C23 C25 6.3(13) . .
O7 C20 C23 C30 1.9(15) . .
O6 C20 C23 C30 -176.3(9) . .
C37 C22 C24 C28 -115.9(12) . .
C21 C22 C24 C28 66.3(13) . .
C30 C23 C25 C19 0.5(13) . .
C20 C23 C25 C19 178.0(8) . .
C16 C19 C25 C23 0.2(12) . .
C22 C24 C28 C39 63.1(13) . .
C19 C16 C29 C30 -1.2(14) . .
O8 C16 C29 C30 -178.7(8) . .
C16 C29 C30 C23 2.0(15) . .
C25 C23 C30 C29 -1.6(15) . .
C20 C23 C30 C29 -179.2(9) . .
C38 N1 C31 C21 -2.7(13) . .
Cd1 N1 C31 C21 -176.7(7) . .
C22 C21 C31 N1 0.8(15) . .
C33 C36 C40 C35 -2(2) . .
C33 C36 C40 C39 174.7(12) . .
C34 C35 C40 C36 4.9(19) . .
C34 C35 C40 C39 -171.7(11) . .
C24 C28 C39 C40 174.5(9) . .
C36 C40 C39 C28 178.8(12) . .
C35 C40 C39 C28 -4.8(18) . .
C31 N1 C38 C37 3.6(16) . .
Cd1 N1 C38 C37 177.3(9) . .
C21 C22 C37 C38 0.5(17) . .
C24 C22 C37 C38 -177.4(11) . .
N1 C38 C37 C22 -3(2) . .
